data_4508965
loop_
_publ_author_name
'Stanton, Mary K.'
'Tufekcic, Sunita'
'Morgan, Carrie'
'Bak, Annette'

_publ_section_title
;
 Drug Substance and Former Structure Property Relationships in 15 Diverse
 Pharmaceutical Co-Crystals
;
_journal_issue 3
_journal_name_full 'Crystal Growth &amp; Design'
_journal_page_first 1344
_journal_paper_doi 10.1021/cg8005019
_journal_volume 9
_journal_year 2009
_chemical_formula_sum 'C18 H11 F3 N4 O S'
_chemical_formula_weight 388.37
_chemical_name_systematic
; 
 ? 
;
_space_group_IT_number 2
_symmetry_cell_setting triclinic
_symmetry_space_group_name_Hall '-P 1'
_symmetry_space_group_name_H-M 'P -1'
_atom_sites_solution_hydrogens difmap
_atom_sites_solution_primary direct
_atom_sites_solution_secondary difmap
_audit_creation_method SHELXL-97
_cell_angle_alpha 98.915(3)
_cell_angle_beta 90.638(3)
_cell_angle_gamma 93.451(3)
_cell_formula_units_Z 4
_cell_length_a 9.8621(15)
_cell_length_b 12.9579(19)
_cell_length_c 13.5512(19)
_cell_measurement_reflns_used 863
_cell_measurement_temperature 193(2)
_cell_measurement_theta_max 27.29
_cell_measurement_theta_min 2.59
_cell_volume 1707.3(4)
_computing_cell_refinement 'SMART (BRUKER, V5.625, 2001)'
_computing_data_collection 'ASTRO (BRUKER, V5.007, 1997)'
_computing_data_reduction 'SAINT (BRUKER, V6.22, 2001)'
_computing_molecular_graphics 'SHELXTL (BRUKER, 2000, V6.1)'
_computing_publication_material 'XCIF (Sheldrick and BRUKER, 1997, V5.1)'
_computing_structure_refinement 'SHELXL-97 (Sheldrick, 1997)'
_computing_structure_solution 'SHELXS-97 (Sheldrick, 1990)'
_diffrn_ambient_temperature 193(2)
_diffrn_detector_area_resol_mean 836.6
_diffrn_measured_fraction_theta_full 0.970
_diffrn_measured_fraction_theta_max 0.970
_diffrn_measurement_device_type 'Bruker CCD'
_diffrn_measurement_method '\w, 0.3 deg'
_diffrn_radiation_monochromator graphite
_diffrn_radiation_source 'normal-focus sealed tube'
_diffrn_radiation_type MoK\a
_diffrn_radiation_wavelength 0.71073
_diffrn_reflns_av_R_equivalents 0.0469
_diffrn_reflns_av_sigmaI/netI 0.0760
_diffrn_reflns_limit_h_max 12
_diffrn_reflns_limit_h_min -11
_diffrn_reflns_limit_k_max 16
_diffrn_reflns_limit_k_min -17
_diffrn_reflns_limit_l_max 17
_diffrn_reflns_limit_l_min -17
_diffrn_reflns_number 11489
_diffrn_reflns_theta_full 27.89
_diffrn_reflns_theta_max 27.89
_diffrn_reflns_theta_min 1.52
_diffrn_standards_decay_% <1
_diffrn_standards_interval_count 0
_diffrn_standards_number 0
_exptl_absorpt_coefficient_mu 0.237
_exptl_absorpt_correction_T_max 0.9767
_exptl_absorpt_correction_T_min 0.9497
_exptl_absorpt_correction_type none
_exptl_crystal_colour colorless
_exptl_crystal_density_diffrn 1.511
_exptl_crystal_density_method 'not measured'
_exptl_crystal_description needle
_exptl_crystal_F_000 792
_exptl_crystal_size_max 0.22
_exptl_crystal_size_mid 0.12
_exptl_crystal_size_min 0.10
_refine_diff_density_max 0.598
_refine_diff_density_min -0.473
_refine_diff_density_rms 0.063
_refine_ls_extinction_method none
_refine_ls_goodness_of_fit_ref 0.969
_refine_ls_hydrogen_treatment refall
_refine_ls_matrix_type full
_refine_ls_number_parameters 575
_refine_ls_number_reflns 7890
_refine_ls_number_restraints 0
_refine_ls_restrained_S_all 0.969
_refine_ls_R_factor_all 0.0996
_refine_ls_R_factor_gt 0.0552
_refine_ls_shift/su_max 0.000
_refine_ls_shift/su_mean 0.000
_refine_ls_structure_factor_coef Fsqd
_refine_ls_weighting_details 'calc w=1/[\s^2^(Fo^2^)+(0.0887P)^2^+0.0000P] where P=(Fo^2^+2Fc^2^)/3'
_refine_ls_weighting_scheme calc
_refine_ls_wR_factor_gt 0.1401
_refine_ls_wR_factor_ref 0.1606
_reflns_number_gt 4688
_reflns_number_total 7890
_reflns_threshold_expression >2sigma(I)
_cod_data_source_file cg8005019sup6.cif
_cod_data_source_block camg606t
_cod_depositor_comments
;
The following automatic conversions were performed:

'_symmetry_cell_setting' value 'Triclinic' changed to 'triclinic'
according to /home/saulius/struct/CIF-dictionaries/cif_core.dic
dictionary named 'cif_core.dic' version 2.4.2 from 2011-04-26.

Automatic conversion script
Id: cif_fix_values 1891 2012-01-12 08:04:46Z andrius 
;
_cod_original_sg_symbol_H-M P-1
_cod_database_code 4508965

loop_
_symmetry_equiv_pos_as_xyz
'x, y, z'
'-x, -y, -z'

loop_
_atom_site_label
_atom_site_type_symbol
_atom_site_fract_x
_atom_site_fract_y
_atom_site_fract_z
_atom_site_U_iso_or_equiv
_atom_site_adp_type
_atom_site_occupancy
_atom_site_symmetry_multiplicity
_atom_site_calc_flag
S1A S 0.43818(7) 0.81494(6) 1.36764(5) 0.03751(19) Uani 1 1 d
F1A F -0.2668(4) 0.9033(2) 0.5892(2) 0.1344(13) Uani 1 1 d
F2A F -0.1360(6) 0.8286(6) 0.4937(3) 0.264(4) Uani 1 1 d
F3A F -0.3111(7) 0.7580(3) 0.5199(4) 0.265(4) Uani 1 1 d
O1A O 0.02989(17) 0.68437(14) 1.15850(13) 0.0350(4) Uani 1 1 d
N1A N 0.2735(2) 0.81569(16) 1.21545(15) 0.0302(5) Uani 1 1 d
N2A N 0.4547(3) 0.9437(2) 1.2318(2) 0.0483(7) Uani 1 1 d
H1A H 0.429(4) 0.964(3) 1.179(3) 0.063(11) Uiso 1 1 d
H2A H 0.520(3) 0.974(3) 1.268(2) 0.056(10) Uiso 1 1 d
N3A N 0.1580(2) 0.58146(16) 1.04454(16) 0.0327(5) Uani 1 1 d
N4A N 0.1232(2) 0.58306(17) 0.86966(16) 0.0358(5) Uani 1 1 d
C1A C 0.3825(3) 0.8639(2) 1.26135(18) 0.0334(6) Uani 1 1 d
C2A C 0.3025(3) 0.7210(2) 1.34973(18) 0.0309(6) Uani 1 1 d
C3A C 0.2679(3) 0.6421(2) 1.4058(2) 0.0377(7) Uani 1 1 d
H3A H 0.322(3) 0.637(2) 1.466(2) 0.041(8) Uiso 1 1 d
C4A C 0.1561(3) 0.5758(2) 1.3748(2) 0.0426(7) Uani 1 1 d
H4A H 0.125(3) 0.520(2) 1.408(2) 0.045(8) Uiso 1 1 d
C5A C 0.0789(3) 0.5874(2) 1.2915(2) 0.0363(6) Uani 1 1 d
H5A H 0.003(3) 0.543(2) 1.272(2) 0.040(8) Uiso 1 1 d
C6A C 0.1146(3) 0.6660(2) 1.23728(18) 0.0304(6) Uani 1 1 d
C7A C 0.2274(2) 0.73479(19) 1.26499(17) 0.0281(5) Uani 1 1 d
C8A C 0.0621(3) 0.6485(2) 1.06300(19) 0.0307(6) Uani 1 1 d
C9A C -0.0112(3) 0.6850(2) 0.9887(2) 0.0332(6) Uani 1 1 d
H6A H -0.074(3) 0.735(2) 1.0068(19) 0.035(7) Uiso 1 1 d
C10A C 0.0244(3) 0.6512(2) 0.89126(19) 0.0331(6) Uani 1 1 d
C11A C 0.1812(3) 0.5519(2) 0.9473(2) 0.0366(6) Uani 1 1 d
H7A H 0.250(3) 0.497(2) 0.928(2) 0.052(9) Uiso 1 1 d
C12A C -0.0390(3) 0.6893(2) 0.8048(2) 0.0396(7) Uani 1 1 d
C13A C 0.0288(3) 0.6907(2) 0.7169(2) 0.0423(7) Uani 1 1 d
H8A H 0.114(4) 0.667(3) 0.711(2) 0.066(11) Uiso 1 1 d
C14A C -0.0281(4) 0.7296(3) 0.6378(3) 0.0520(9) Uani 1 1 d
H9A H 0.015(4) 0.727(3) 0.583(3) 0.063(11) Uiso 1 1 d
C15A C -0.1525(4) 0.7698(3) 0.6466(2) 0.0644(10) Uani 1 1 d
C16A C -0.2221(5) 0.7690(5) 0.7327(3) 0.1044(19) Uani 1 1 d
H10A H -0.315(6) 0.795(4) 0.731(4) 0.15(2) Uiso 1 1 d
C17A C -0.1661(5) 0.7291(4) 0.8118(3) 0.0840(15) Uani 1 1 d
H11A H -0.215(4) 0.706(3) 0.858(3) 0.102(16) Uiso 1 1 d
C18A C -0.2160(7) 0.8145(4) 0.5634(3) 0.1024(18) Uani 1 1 d
S1B S 0.01583(8) 1.05667(6) -0.27169(5) 0.0418(2) Uani 1 1 d
F1B F 0.5849(2) 0.5473(2) 0.43958(17) 0.0952(8) Uani 1 1 d
F2B F 0.6180(3) 0.41203(18) 0.3346(2) 0.1188(11) Uani 1 1 d
F3B F 0.7809(2) 0.51447(19) 0.39182(16) 0.0811(7) Uani 1 1 d
O1B O 0.29871(18) 0.83324(15) -0.10294(14) 0.0394(5) Uani 1 1 d
N1B N 0.0919(2) 0.97337(16) -0.11738(15) 0.0309(5) Uani 1 1 d
N2B N -0.0962(2) 1.07537(19) -0.09029(18) 0.0378(6) Uani 1 1 d
H2B H -0.098(3) 1.062(2) -0.026(2) 0.046(8) Uiso 1 1 d
H1B H -0.152(3) 1.119(2) -0.117(2) 0.055(9) Uiso 1 1 d
N3B N 0.5253(2) 0.89515(17) -0.08362(17) 0.0359(5) Uani 1 1 d
N4B N 0.6674(2) 0.82541(18) 0.03176(17) 0.0393(6) Uani 1 1 d
C1B C 0.0026(3) 1.0337(2) -0.14693(18) 0.0327(6) Uani 1 1 d
C2B C 0.1527(3) 0.9768(2) -0.28610(19) 0.0367(6) Uani 1 1 d
C3B C 0.2273(3) 0.9471(2) -0.3709(2) 0.0464(8) Uani 1 1 d
H3B H 0.204(3) 0.971(2) -0.433(2) 0.046(8) Uiso 1 1 d
C4B C 0.3268(4) 0.8776(3) -0.3649(2) 0.0481(8) Uani 1 1 d
H4B H 0.384(4) 0.858(3) -0.418(3) 0.069(11) Uiso 1 1 d
C5B C 0.3551(3) 0.8409(2) -0.2759(2) 0.0403(7) Uani 1 1 d
H5B H 0.423(3) 0.786(2) -0.270(2) 0.039(7) Uiso 1 1 d
C6B C 0.2822(3) 0.8742(2) -0.19226(19) 0.0338(6) Uani 1 1 d
C7B C 0.1777(3) 0.94085(19) -0.19500(19) 0.0318(6) Uani 1 1 d
C8B C 0.4246(3) 0.83138(19) -0.06108(19) 0.0303(6) Uani 1 1 d
C9B C 0.4360(3) 0.7628(2) 0.00618(19) 0.0317(6) Uani 1 1 d
H6B H 0.360(3) 0.722(2) 0.021(2) 0.043(8) Uiso 1 1 d
C10B C 0.5611(3) 0.76179(19) 0.05273(18) 0.0298(6) Uani 1 1 d
C11B C 0.6424(3) 0.8880(2) -0.0338(2) 0.0420(7) Uani 1 1 d
H7B H 0.717(3) 0.935(2) -0.050(2) 0.038(7) Uiso 1 1 d
C12B C 0.5864(3) 0.6930(2) 0.12812(19) 0.0327(6) Uani 1 1 d
C13B C 0.7036(3) 0.7123(2) 0.1887(2) 0.0354(6) Uani 1 1 d
H8B H 0.764(3) 0.764(2) 0.177(2) 0.047(9) Uiso 1 1 d
C14B C 0.7262(3) 0.6528(2) 0.2626(2) 0.0407(7) Uani 1 1 d
H9B H 0.805(3) 0.667(2) 0.307(2) 0.048(8) Uiso 1 1 d
C15B C 0.6332(3) 0.5721(2) 0.2762(2) 0.0398(7) Uani 1 1 d
C16B C 0.5179(3) 0.5513(2) 0.2162(2) 0.0422(7) Uani 1 1 d
H10B H 0.450(3) 0.497(2) 0.227(2) 0.048(8) Uiso 1 1 d
C17B C 0.4943(3) 0.6113(2) 0.1426(2) 0.0375(6) Uani 1 1 d
H11B H 0.419(3) 0.5939(19) 0.1030(19) 0.028(7) Uiso 1 1 d
C18B C 0.6538(4) 0.5108(3) 0.3589(3) 0.0559(9) Uani 1 1 d

loop_
_atom_site_aniso_label
_atom_site_aniso_U_11
_atom_site_aniso_U_22
_atom_site_aniso_U_33
_atom_site_aniso_U_23
_atom_site_aniso_U_13
_atom_site_aniso_U_12
S1A 0.0382(4) 0.0459(4) 0.0288(3) 0.0098(3) -0.0081(3) -0.0033(3)
F1A 0.209(4) 0.128(2) 0.0774(18) 0.0214(16) -0.0295(19) 0.099(2)
F2A 0.284(6) 0.472(10) 0.108(3) 0.176(5) 0.066(4) 0.252(7)
F3A 0.452(9) 0.139(3) 0.198(5) 0.036(3) -0.260(6) 0.006(4)
O1A 0.0288(10) 0.0483(11) 0.0281(9) 0.0052(8) -0.0049(7) 0.0086(8)
N1A 0.0317(12) 0.0337(12) 0.0271(11) 0.0089(9) -0.0003(9) 0.0068(9)
N2A 0.0571(19) 0.0468(16) 0.0428(16) 0.0182(13) -0.0052(14) -0.0095(13)
N3A 0.0292(12) 0.0361(12) 0.0330(12) 0.0058(10) -0.0040(9) 0.0035(9)
N4A 0.0349(13) 0.0405(13) 0.0312(12) 0.0036(10) -0.0031(10) 0.0028(10)
C1A 0.0395(16) 0.0359(15) 0.0268(13) 0.0095(11) 0.0023(11) 0.0055(12)
C2A 0.0321(14) 0.0350(14) 0.0259(13) 0.0062(11) -0.0033(10) 0.0024(11)
C3A 0.0429(17) 0.0426(16) 0.0302(14) 0.0140(12) -0.0071(12) 0.0032(13)
C4A 0.0500(19) 0.0408(17) 0.0405(16) 0.0183(14) 0.0008(13) -0.0009(14)
C5A 0.0336(15) 0.0374(16) 0.0375(15) 0.0054(12) -0.0010(12) -0.0007(12)
C6A 0.0289(14) 0.0382(14) 0.0247(12) 0.0038(11) -0.0028(10) 0.0092(11)
C7A 0.0309(14) 0.0323(14) 0.0228(12) 0.0063(10) 0.0019(10) 0.0095(11)
C8A 0.0272(13) 0.0345(14) 0.0297(13) 0.0046(11) -0.0030(10) -0.0018(11)
C9A 0.0283(14) 0.0369(15) 0.0343(15) 0.0038(12) -0.0032(11) 0.0067(12)
C10A 0.0319(14) 0.0360(15) 0.0309(14) 0.0041(11) -0.0034(11) 0.0014(11)
C11A 0.0345(15) 0.0390(16) 0.0357(15) 0.0033(12) -0.0020(12) 0.0053(12)
C12A 0.0448(17) 0.0430(16) 0.0300(14) 0.0016(12) -0.0052(12) 0.0074(13)
C13A 0.0457(19) 0.0430(17) 0.0388(17) 0.0093(13) -0.0038(14) 0.0005(14)
C14A 0.075(3) 0.0462(19) 0.0345(18) 0.0090(14) -0.0054(17) -0.0007(17)
C15A 0.089(3) 0.072(2) 0.0349(18) 0.0065(16) -0.0166(17) 0.031(2)
C16A 0.096(3) 0.189(5) 0.037(2) 0.015(3) -0.007(2) 0.091(4)
C17A 0.070(3) 0.153(4) 0.039(2) 0.024(2) 0.0038(19) 0.062(3)
C18A 0.164(5) 0.116(4) 0.032(2) 0.007(2) -0.029(3) 0.063(4)
S1B 0.0522(5) 0.0458(4) 0.0316(4) 0.0168(3) -0.0048(3) 0.0095(3)
F1B 0.0968(18) 0.140(2) 0.0701(15) 0.0647(15) 0.0379(13) 0.0479(16)
F2B 0.184(3) 0.0592(15) 0.122(2) 0.0557(15) -0.062(2) -0.0197(16)
F3B 0.0629(14) 0.1255(19) 0.0717(14) 0.0605(13) -0.0019(10) 0.0268(12)
O1B 0.0314(10) 0.0502(12) 0.0419(11) 0.0229(9) -0.0004(8) 0.0049(8)
N1B 0.0311(12) 0.0323(11) 0.0314(11) 0.0123(9) -0.0044(9) 0.0001(9)
N2B 0.0388(14) 0.0424(14) 0.0364(14) 0.0169(11) 0.0000(11) 0.0102(11)
N3B 0.0348(13) 0.0354(12) 0.0398(13) 0.0135(10) 0.0006(10) 0.0022(10)
N4B 0.0331(13) 0.0414(13) 0.0461(14) 0.0167(11) -0.0016(10) -0.0024(10)
C1B 0.0368(15) 0.0331(14) 0.0296(13) 0.0115(11) -0.0074(11) -0.0022(11)
C2B 0.0448(17) 0.0356(15) 0.0300(14) 0.0076(11) -0.0062(12) -0.0011(12)
C3B 0.060(2) 0.0513(19) 0.0279(15) 0.0075(13) -0.0042(14) 0.0023(15)
C4B 0.055(2) 0.055(2) 0.0319(16) -0.0007(14) 0.0029(15) 0.0033(16)
C5B 0.0414(17) 0.0370(16) 0.0411(16) 0.0020(13) -0.0019(13) 0.0015(13)
C6B 0.0360(15) 0.0324(14) 0.0333(14) 0.0084(11) -0.0035(11) -0.0018(11)
C7B 0.0372(15) 0.0280(13) 0.0301(13) 0.0075(11) -0.0057(11) -0.0049(11)
C8B 0.0283(13) 0.0318(14) 0.0316(13) 0.0054(11) 0.0028(11) 0.0059(11)
C9B 0.0279(14) 0.0351(15) 0.0338(14) 0.0113(11) 0.0041(11) 0.0005(11)
C10B 0.0310(14) 0.0307(13) 0.0285(13) 0.0061(11) 0.0049(10) 0.0048(11)
C11B 0.0341(16) 0.0437(17) 0.0509(18) 0.0183(14) -0.0008(13) -0.0037(13)
C12B 0.0297(14) 0.0365(14) 0.0333(14) 0.0072(11) 0.0044(11) 0.0086(11)
C13B 0.0303(15) 0.0407(16) 0.0370(15) 0.0108(12) 0.0007(12) 0.0049(12)
C14B 0.0372(16) 0.0523(18) 0.0351(15) 0.0110(13) -0.0001(13) 0.0128(14)
C15B 0.0402(16) 0.0448(17) 0.0394(16) 0.0171(13) 0.0068(13) 0.0164(13)
C16B 0.0418(17) 0.0399(16) 0.0490(18) 0.0181(14) 0.0075(14) 0.0049(13)
C17B 0.0312(15) 0.0418(16) 0.0416(16) 0.0131(13) -0.0011(13) 0.0018(12)
C18B 0.052(2) 0.070(2) 0.054(2) 0.0311(18) 0.0078(16) 0.0143(17)

loop_
_atom_type_symbol
_atom_type_description
_atom_type_scat_dispersion_real
_atom_type_scat_dispersion_imag
_atom_type_scat_source
C C 0.0033 0.0016 'International Tables Vol C Tables 4.2.6.8 and 6.1.1.4'
H H 0.0000 0.0000 'International Tables Vol C Tables 4.2.6.8 and 6.1.1.4'
N N 0.0061 0.0033 'International Tables Vol C Tables 4.2.6.8 and 6.1.1.4'
O O 0.0106 0.0060 'International Tables Vol C Tables 4.2.6.8 and 6.1.1.4'
F F 0.0171 0.0103 'International Tables Vol C Tables 4.2.6.8 and 6.1.1.4'
S S 0.1246 0.1234 'International Tables Vol C Tables 4.2.6.8 and 6.1.1.4'

loop_
_geom_angle_atom_site_label_1
_geom_angle_atom_site_label_2
_geom_angle_atom_site_label_3
_geom_angle
C2A S1A C1A 89.03(12)
C8A O1A C6A 119.62(19)
C1A N1A C7A 109.6(2)
C1A N2A H1A 118(2)
C1A N2A H2A 120(2)
H1A N2A H2A 122(3)
C8A N3A C11A 114.5(2)
C11A N4A C10A 115.7(2)
N1A C1A N2A 125.2(2)
N1A C1A S1A 116.07(19)
N2A C1A S1A 118.7(2)
C3A C2A C7A 122.4(2)
C3A C2A S1A 128.9(2)
C7A C2A S1A 108.72(18)
C4A C3A C2A 117.7(2)
C4A C3A H3A 122.5(16)
C2A C3A H3A 119.8(16)
C3A C4A C5A 121.5(3)
C3A C4A H4A 123.7(17)
C5A C4A H4A 114.8(18)
C6A C5A C4A 119.9(3)
C6A C5A H5A 119.3(17)
C4A C5A H5A 120.9(17)
C5A C6A C7A 121.0(2)
C5A C6A O1A 120.1(2)
C7A C6A O1A 118.7(2)
N1A C7A C6A 125.8(2)
N1A C7A C2A 116.6(2)
C6A C7A C2A 117.6(2)
N3A C8A O1A 119.9(2)
N3A C8A C9A 123.6(2)
O1A C8A C9A 116.5(2)
C10A C9A C8A 116.7(3)
C10A C9A H6A 123.8(16)
C8A C9A H6A 119.2(16)
N4A C10A C9A 121.2(2)
N4A C10A C12A 116.2(2)
C9A C10A C12A 122.5(2)
N4A C11A N3A 128.3(3)
N4A C11A H7A 113.2(17)
N3A C11A H7A 118.5(17)
C13A C12A C17A 117.8(3)
C13A C12A C10A 121.3(3)
C17A C12A C10A 120.8(3)
C12A C13A C14A 121.3(3)
C12A C13A H8A 120(2)
C14A C13A H8A 119(2)
C15A C14A C13A 120.1(3)
C15A C14A H9A 121(2)
C13A C14A H9A 119(3)
C14A C15A C16A 119.8(3)
C14A C15A C18A 121.6(4)
C16A C15A C18A 118.6(4)
C15A C16A C17A 120.3(4)
C15A C16A H10A 114(3)
C17A C16A H10A 125(3)
C12A C17A C16A 120.7(4)
C12A C17A H11A 113(3)
C16A C17A H11A 123(3)
F3A C18A F2A 103.5(5)
F3A C18A F1A 104.2(5)
F2A C18A F1A 104.8(6)
F3A C18A C15A 113.7(5)
F2A C18A C15A 114.2(5)
F1A C18A C15A 115.1(3)
C2B S1B C1B 89.00(13)
C8B O1B C6B 120.6(2)
C1B N1B C7B 110.0(2)
C1B N2B H2B 116.7(19)
C1B N2B H1B 117.9(19)
H2B N2B H1B 125(3)
C8B N3B C11B 113.8(2)
C11B N4B C10B 115.9(2)
N1B C1B N2B 124.5(2)
N1B C1B S1B 115.9(2)
N2B C1B S1B 119.6(2)
C3B C2B C7B 122.4(3)
C3B C2B S1B 128.8(2)
C7B C2B S1B 108.8(2)
C4B C3B C2B 117.8(3)
C4B C3B H3B 122.6(17)
C2B C3B H3B 119.4(17)
C3B C4B C5B 121.5(3)
C3B C4B H4B 122(2)
C5B C4B H4B 116(2)
C6B C5B C4B 119.4(3)
C6B C5B H5B 117.2(16)
C4B C5B H5B 123.3(16)
C5B C6B C7B 121.6(2)
C5B C6B O1B 121.7(2)
C7B C6B O1B 116.3(2)
N1B C7B C6B 126.3(2)
N1B C7B C2B 116.3(2)
C6B C7B C2B 117.3(2)
N3B C8B O1B 120.1(2)
N3B C8B C9B 124.2(2)
O1B C8B C9B 115.7(2)
C8B C9B C10B 117.1(2)
C8B C9B H6B 120.3(17)
C10B C9B H6B 122.5(17)
N4B C10B C9B 120.8(2)
N4B C10B C12B 116.6(2)
C9B C10B C12B 122.6(2)
N4B C11B N3B 128.2(3)
N4B C11B H7B 117.5(16)
N3B C11B H7B 114.3(16)
C17B C12B C13B 118.7(2)
C17B C12B C10B 121.8(2)
C13B C12B C10B 119.5(2)
C14B C13B C12B 120.6(3)
C14B C13B H8B 121.9(19)
C12B C13B H8B 117.5(19)
C13B C14B C15B 119.9(3)
C13B C14B H9B 121.4(18)
C15B C14B H9B 118.7(17)
C16B C15B C14B 120.2(3)
C16B C15B C18B 119.6(3)
C14B C15B C18B 120.1(3)
C15B C16B C17B 120.1(3)
C15B C16B H10B 120.7(18)
C17B C16B H10B 119.2(18)
C16B C17B C12B 120.5(3)
C16B C17B H11B 117.7(16)
C12B C17B H11B 121.7(16)
F2B C18B F3B 105.5(3)
F2B C18B F1B 107.7(3)
F3B C18B F1B 104.1(3)
F2B C18B C15B 113.2(3)
F3B C18B C15B 114.2(3)
F1B C18B C15B 111.6(3)

loop_
_geom_bond_atom_site_label_1
_geom_bond_atom_site_label_2
_geom_bond_distance
S1A C2A 1.743(3)
S1A C1A 1.756(3)
F1A C18A 1.284(5)
F2A C18A 1.265(7)
F3A C18A 1.238(7)
O1A C8A 1.353(3)
O1A C6A 1.406(3)
N1A C1A 1.310(3)
N1A C7A 1.387(3)
N2A C1A 1.335(4)
N2A H1A 0.85(4)
N2A H2A 0.84(3)
N3A C8A 1.323(3)
N3A C11A 1.340(3)
N4A C11A 1.321(3)
N4A C10A 1.359(3)
C2A C3A 1.394(4)
C2A C7A 1.400(3)
C3A C4A 1.376(4)
C3A H3A 0.98(3)
C4A C5A 1.387(4)
C4A H4A 0.95(3)
C5A C6A 1.377(4)
C5A H5A 0.93(3)
C6A C7A 1.393(3)
C8A C9A 1.390(3)
C9A C10A 1.381(4)
C9A H6A 0.93(3)
C10A C12A 1.486(4)
C11A H7A 1.02(3)
C12A C13A 1.374(4)
C12A C17A 1.382(5)
C13A C14A 1.380(4)
C13A H8A 0.91(3)
C14A C15A 1.361(5)
C14A H9A 0.86(4)
C15A C16A 1.360(6)
C15A C18A 1.493(5)
C16A C17A 1.385(5)
C16A H10A 1.00(6)
C17A H11A 0.87(4)
S1B C2B 1.744(3)
S1B C1B 1.766(3)
F1B C18B 1.332(4)
F2B C18B 1.297(4)
F3B C18B 1.321(4)
O1B C8B 1.363(3)
O1B C6B 1.407(3)
N1B C1B 1.311(3)
N1B C7B 1.388(3)
N2B C1B 1.334(4)
N2B H2B 0.91(3)
N2B H1B 0.92(3)
N3B C8B 1.322(3)
N3B C11B 1.346(3)
N4B C11B 1.323(3)
N4B C10B 1.354(3)
C2B C3B 1.388(4)
C2B C7B 1.410(3)
C3B C4B 1.382(5)
C3B H3B 0.97(3)
C4B C5B 1.394(4)
C4B H4B 0.93(4)
C5B C6B 1.376(4)
C5B H5B 1.01(3)
C6B C7B 1.388(4)
C8B C9B 1.376(3)
C9B C10B 1.382(4)
C9B H6B 0.94(3)
C10B C12B 1.485(3)
C11B H7B 0.98(3)
C12B C17B 1.391(4)
C12B C13B 1.398(4)
C13B C14B 1.379(4)
C13B H8B 0.91(3)
C14B C15B 1.384(4)
C14B H9B 0.96(3)
C15B C16B 1.379(4)
C15B C18B 1.490(4)
C16B C17B 1.384(4)
C16B H10B 0.97(3)
C17B H11B 0.90(3)

loop_
_geom_hbond_atom_site_label_D
_geom_hbond_atom_site_label_H
_geom_hbond_atom_site_label_A
_geom_hbond_distance_DH
_geom_hbond_distance_HA
_geom_hbond_distance_DA
_geom_hbond_angle_DHA
_geom_hbond_site_symmetry_A
N2A H1A N3B 0.85(4) 2.41(4) 3.113(3) 140(3) 2_676
N2B H2B N1B 0.91(3) 2.07(3) 2.979(3) 176(3) 2_575
N2B H1B N1A 0.92(3) 2.09(3) 2.984(3) 163(3) 2_576

loop_
_geom_torsion_atom_site_label_1
_geom_torsion_atom_site_label_2
_geom_torsion_atom_site_label_3
_geom_torsion_atom_site_label_4
_geom_torsion
C7A N1A C1A N2A 178.2(3)
C7A N1A C1A S1A 0.2(3)
C2A S1A C1A N1A -0.2(2)
C2A S1A C1A N2A -178.3(2)
C1A S1A C2A C3A 179.5(3)
C1A S1A C2A C7A 0.1(2)
C7A C2A C3A C4A 0.6(4)
S1A C2A C3A C4A -178.7(2)
C2A C3A C4A C5A -0.9(5)
C3A C4A C5A C6A 0.7(5)
C4A C5A C6A C7A -0.2(4)
C4A C5A C6A O1A -174.0(2)
C8A O1A C6A C5A -101.4(3)
C8A O1A C6A C7A 84.6(3)
C1A N1A C7A C6A -179.4(2)
C1A N1A C7A C2A -0.1(3)
C5A C6A C7A N1A 179.2(2)
O1A C6A C7A N1A -6.9(4)
C5A C6A C7A C2A -0.1(4)
O1A C6A C7A C2A 173.8(2)
C3A C2A C7A N1A -179.5(2)
S1A C2A C7A N1A 0.0(3)
C3A C2A C7A C6A -0.1(4)
S1A C2A C7A C6A 179.32(19)
C11A N3A C8A O1A -179.8(2)
C11A N3A C8A C9A 0.9(4)
C6A O1A C8A N3A 11.9(3)
C6A O1A C8A C9A -168.8(2)
N3A C8A C9A C10A -2.7(4)
O1A C8A C9A C10A 178.0(2)
C11A N4A C10A C9A 0.2(4)
C11A N4A C10A C12A 178.3(2)
C8A C9A C10A N4A 2.1(4)
C8A C9A C10A C12A -175.9(2)
C10A N4A C11A N3A -2.3(4)
C8A N3A C11A N4A 1.8(4)
N4A C10A C12A C13A -24.6(4)
C9A C10A C12A C13A 153.4(3)
N4A C10A C12A C17A 158.4(4)
C9A C10A C12A C17A -23.5(5)
C17A C12A C13A C14A -0.6(5)
C10A C12A C13A C14A -177.6(3)
C12A C13A C14A C15A 1.6(5)
C13A C14A C15A C16A -1.8(6)
C13A C14A C15A C18A 178.8(4)
C14A C15A C16A C17A 1.1(8)
C18A C15A C16A C17A -179.4(5)
C13A C12A C17A C16A -0.1(7)
C10A C12A C17A C16A 177.0(4)
C15A C16A C17A C12A -0.1(9)
C14A C15A C18A F3A 106.5(7)
C16A C15A C18A F3A -73.0(7)
C14A C15A C18A F2A -12.1(8)
C16A C15A C18A F2A 168.5(6)
C14A C15A C18A F1A -133.4(5)
C16A C15A C18A F1A 47.2(8)
C7B N1B C1B N2B 178.2(2)
C7B N1B C1B S1B -0.3(3)
C2B S1B C1B N1B 0.7(2)
C2B S1B C1B N2B -177.9(2)
C1B S1B C2B C3B 177.4(3)
C1B S1B C2B C7B -0.77(19)
C7B C2B C3B C4B 1.7(4)
S1B C2B C3B C4B -176.2(2)
C2B C3B C4B C5B -2.2(5)
C3B C4B C5B C6B 0.3(4)
C4B C5B C6B C7B 2.2(4)
C4B C5B C6B O1B 174.7(2)
C8B O1B C6B C5B 52.2(3)
C8B O1B C6B C7B -134.9(2)
C1B N1B C7B C6B -178.2(2)
C1B N1B C7B C2B -0.3(3)
C5B C6B C7B N1B 175.2(2)
O1B C6B C7B N1B 2.4(4)
C5B C6B C7B C2B -2.6(4)
O1B C6B C7B C2B -175.5(2)
C3B C2B C7B N1B -177.5(2)
S1B C2B C7B N1B 0.8(3)
C3B C2B C7B C6B 0.6(4)
S1B C2B C7B C6B 178.89(19)
C11B N3B C8B O1B 177.4(2)
C11B N3B C8B C9B -0.5(4)
C6B O1B C8B N3B 21.3(3)
C6B O1B C8B C9B -160.7(2)
N3B C8B C9B C10B 0.3(4)
O1B C8B C9B C10B -177.7(2)
C11B N4B C10B C9B 1.0(4)
C11B N4B C10B C12B -178.5(2)
C8B C9B C10B N4B -0.5(4)
C8B C9B C10B C12B 178.9(2)
C10B N4B C11B N3B -1.3(5)
C8B N3B C11B N4B 1.1(4)
N4B C10B C12B C17B -168.0(3)
C9B C10B C12B C17B 12.6(4)
N4B C10B C12B C13B 14.2(4)
C9B C10B C12B C13B -165.3(3)
C17B C12B C13B C14B -1.1(4)
C10B C12B C13B C14B 176.8(2)
C12B C13B C14B C15B 0.9(4)
C13B C14B C15B C16B -0.1(4)
C13B C14B C15B C18B -177.1(3)
C14B C15B C16B C17B -0.4(4)
C18B C15B C16B C17B 176.6(3)
C15B C16B C17B C12B 0.1(4)
C13B C12B C17B C16B 0.6(4)
C10B C12B C17B C16B -177.3(3)
C16B C15B C18B F2B 40.4(4)
C14B C15B C18B F2B -142.6(3)
C16B C15B C18B F3B 161.1(3)
C14B C15B C18B F3B -21.9(4)
C16B C15B C18B F1B -81.3(4)
C14B C15B C18B F1B 95.8(4)
